data_8000245
loop_
_publ_author_name
'Ji, Chengmin'
'Sun, Zhihua'
'Zeb, Aurang'
'Liu, Sijie'
'Zhang, Jing'
'Hong, Maochun'
'Luo, Junhua'

_publ_section_title
;
 Bandgap Narrowing of Lead-Free Perovskite-Type Hybrids for
 Visible-Light-Absorbing Ferroelectric Semiconductors.
;
_journal_issue 9
_journal_name_full 'The journal of physical chemistry letters'
_journal_page_first 2012
_journal_page_last 2018
_journal_paper_doi 10.1021/acs.jpclett.7b00673
_journal_volume 8
_journal_year 2017
_chemical_formula_sum 'C15 H36 Br9 N3 Sb2'
_chemical_formula_weight 1221.16
_space_group_IT_number 167
_symmetry_cell_setting trigonal
_symmetry_space_group_name_Hall '-R 3 2"c'
_symmetry_space_group_name_H-M 'R -3 c :H'
_atom_sites_solution_hydrogens geom
_atom_sites_solution_primary direct
_atom_sites_solution_secondary difmap
_audit_creation_method SHELXL-97
_cell_angle_alpha 90.00
_cell_angle_beta 90.00
_cell_angle_gamma 120.00
_cell_formula_units_Z 6
_cell_length_a 15.9951(4)
_cell_length_b 15.9951(4)
_cell_length_c 23.1124(7)
_cell_measurement_reflns_used 2345
_cell_measurement_temperature 335(2)
_cell_measurement_theta_max 72.7100
_cell_measurement_theta_min 4.9540
_cell_volume 5120.9(2)
_computing_structure_refinement 'SHELXL-97 (Sheldrick, 1997)'
_computing_structure_solution 'SHELXS-97 (Sheldrick, 1990)'
_diffrn_ambient_temperature 335(2)
_diffrn_measured_fraction_theta_full 0.995
_diffrn_measured_fraction_theta_max 0.996
_diffrn_measurement_device_type 'SuperNova, Dual, Cu at zero, Atlas'
_diffrn_radiation_monochromator mirror
_diffrn_radiation_source 'fine-focus sealed tube'
_diffrn_radiation_type CuK\a
_diffrn_radiation_wavelength 1.54184
_diffrn_reflns_av_R_equivalents 0.0278
_diffrn_reflns_av_sigmaI/netI 0.0155
_diffrn_reflns_limit_h_max 19
_diffrn_reflns_limit_h_min -13
_diffrn_reflns_limit_k_max 16
_diffrn_reflns_limit_k_min -17
_diffrn_reflns_limit_l_max 28
_diffrn_reflns_limit_l_min -28
_diffrn_reflns_number 6054
_diffrn_reflns_theta_full 72.87
_diffrn_reflns_theta_max 72.87
_diffrn_reflns_theta_min 4.98
_exptl_absorpt_coefficient_mu 24.967
_exptl_absorpt_correction_T_max 1.00000
_exptl_absorpt_correction_T_min 0.26975
_exptl_absorpt_correction_type multi-scan
_exptl_crystal_colour yellow
_exptl_crystal_density_diffrn 2.376
_exptl_crystal_density_method 'not measured'
_exptl_crystal_description block
_exptl_crystal_F_000 3384
_exptl_crystal_size_max 0.54
_exptl_crystal_size_mid 0.48
_exptl_crystal_size_min 0.36
_refine_diff_density_max 0.859
_refine_diff_density_min -0.906
_refine_diff_density_rms 0.100
_refine_ls_extinction_coef 0.000072(15)
_refine_ls_extinction_expression Fc^*^=kFc[1+0.001xFc^2^\l^3^/sin(2\q)]^-1/4^
_refine_ls_extinction_method SHELXL
_refine_ls_goodness_of_fit_ref 1.097
_refine_ls_hydrogen_treatment mixed
_refine_ls_matrix_type full
_refine_ls_number_parameters 77
_refine_ls_number_reflns 1142
_refine_ls_number_restraints 96
_refine_ls_restrained_S_all 1.069
_refine_ls_R_factor_all 0.0604
_refine_ls_R_factor_gt 0.0504
_refine_ls_shift/su_max 0.000
_refine_ls_shift/su_mean 0.000
_refine_ls_structure_factor_coef Fsqd
_refine_ls_weighting_details 'calc w=1/[\s^2^(Fo^2^)+(0.0808P)^2^+25.9014P] where P=(Fo^2^+2Fc^2^)/3'
_refine_ls_weighting_scheme calc
_refine_ls_wR_factor_gt 0.1491
_refine_ls_wR_factor_ref 0.1621
_reflns_number_gt 908
_reflns_number_total 1142
_reflns_threshold_expression >2sigma(I)
_cod_data_source_file jz7b00673_si_007.cif
_cod_data_source_block NMPB:PEP
_cod_depositor_comments
;
The following automatic conversions were performed:

'_symmetry_cell_setting' value 'Trigonal' changed to 'trigonal'
according to
/home/data/users/saulius/crontab/automatic-downloads/rss-feeds/ACS/lib/dictionaries/cif_core.dic
dictionary named 'cif_core.dic' version 2.4.2 from 2011-04-26.

Automatic conversion script
Id: cif_fix_values 4973 2017-02-22 13:04:09Z antanas 

 Adding full bibliography for 8000243--8000245.cif.
;
_cod_original_sg_symbol_H-M R-3c
_cod_database_code 8000245

loop_
_symmetry_equiv_pos_as_xyz
'x, y, z'
'-y, x-y, z'
'-x+y, -x, z'
'x-y, -y, -z+1/2'
'-x, -x+y, -z+1/2'
'y, x, -z+1/2'
'x+2/3, y+1/3, z+1/3'
'-y+2/3, x-y+1/3, z+1/3'
'-x+y+2/3, -x+1/3, z+1/3'
'x-y+2/3, -y+1/3, -z+5/6'
'-x+2/3, -x+y+1/3, -z+5/6'
'y+2/3, x+1/3, -z+5/6'
'x+1/3, y+2/3, z+2/3'
'-y+1/3, x-y+2/3, z+2/3'
'-x+y+1/3, -x+2/3, z+2/3'
'x-y+1/3, -y+2/3, -z+7/6'
'-x+1/3, -x+y+2/3, -z+7/6'
'y+1/3, x+2/3, -z+7/6'
'-x, -y, -z'
'y, -x+y, -z'
'x-y, x, -z'
'-x+y, y, z-1/2'
'x, x-y, z-1/2'
'-y, -x, z-1/2'
'-x+2/3, -y+1/3, -z+1/3'
'y+2/3, -x+y+1/3, -z+1/3'
'x-y+2/3, x+1/3, -z+1/3'
'-x+y+2/3, y+1/3, z-1/6'
'x+2/3, x-y+1/3, z-1/6'
'-y+2/3, -x+1/3, z-1/6'
'-x+1/3, -y+2/3, -z+2/3'
'y+1/3, -x+y+2/3, -z+2/3'
'x-y+1/3, x+2/3, -z+2/3'
'-x+y+1/3, y+2/3, z+1/6'
'x+1/3, x-y+2/3, z+1/6'
'-y+1/3, -x+2/3, z+1/6'

loop_
_atom_site_label
_atom_site_type_symbol
_atom_site_fract_x
_atom_site_fract_y
_atom_site_fract_z
_atom_site_U_iso_or_equiv
_atom_site_adp_type
_atom_site_occupancy
_atom_site_symmetry_multiplicity
_atom_site_calc_flag
_atom_site_refinement_flags
_atom_site_disorder_assembly
_atom_site_disorder_group
Sb1 Sb 1.0000 1.0000 0.33632(4) 0.0806(4) Uani 1 3 d S . .
Br1 Br 0.87164(12) 0.85762(11) 0.39782(8) 0.1679(8) Uani 1 1 d . . .
Br2 Br 1.16105(13) 1.13262(13) 0.25089(18) 0.1124(9) Uani 0.50 1 d P . .
N1 N 0.6981(15) 0.7210(15) 0.2323(8) 0.149(5) Uani 0.50 1 d PDU A -1
H1C H 0.7311 0.7820 0.2156 0.179 Uiso 0.50 1 calc PR A -1
C1 C 0.746(3) 0.662(2) 0.2355(12) 0.164(7) Uani 0.50 1 d PDU A -1
H1A H 0.8148 0.7019 0.2246 0.197 Uiso 0.50 1 calc PR A -1
H1B H 0.7146 0.6069 0.2086 0.197 Uiso 0.50 1 calc PR A -1
C2 C 0.737(2) 0.627(2) 0.2966(11) 0.161(6) Uani 0.50 1 d PDU A -1
H2A H 0.7107 0.5565 0.2966 0.193 Uiso 0.50 1 calc PR A -1
H2B H 0.8017 0.6580 0.3149 0.193 Uiso 0.50 1 calc PR A -1
C3 C 0.675(2) 0.650(2) 0.3293(11) 0.166(7) Uani 0.50 1 d PDU A -1
H3A H 0.7071 0.6857 0.3649 0.199 Uiso 0.50 1 calc PR A -1
H3B H 0.6145 0.5903 0.3401 0.199 Uiso 0.50 1 calc PR A -1
C4 C 0.653(2) 0.710(3) 0.2905(10) 0.151(6) Uani 0.50 1 d PDU A -1
H4A H 0.6783 0.7749 0.3080 0.181 Uiso 0.50 1 calc PR A -1
H4B H 0.5827 0.6806 0.2861 0.181 Uiso 0.50 1 calc PR A -1
C5 C 0.611(2) 0.642(2) 0.2016(14) 0.202(11) Uani 0.50 1 d PDU A -1
H5A H 0.5648 0.6643 0.1939 0.303 Uiso 0.50 1 calc PR A -1
H5B H 0.5803 0.5845 0.2261 0.303 Uiso 0.50 1 calc PR A -1
H5C H 0.6310 0.6268 0.1650 0.303 Uiso 0.50 1 calc PR A -1

loop_
_atom_site_aniso_label
_atom_site_aniso_U_11
_atom_site_aniso_U_22
_atom_site_aniso_U_33
_atom_site_aniso_U_23
_atom_site_aniso_U_13
_atom_site_aniso_U_12
Sb1 0.0782(5) 0.0782(5) 0.0852(6) 0.000 0.000 0.0391(2)
Br1 0.1608(13) 0.1497(12) 0.1425(11) 0.0510(9) 0.0458(9) 0.0396(10)
Br2 0.0901(11) 0.0945(12) 0.1251(14) 0.0032(16) -0.0071(15) 0.0255(10)
N1 0.173(12) 0.166(12) 0.129(12) 0.008(9) -0.001(9) 0.101(10)
C1 0.182(14) 0.185(14) 0.137(14) 0.004(11) -0.003(10) 0.101(11)
C2 0.187(14) 0.175(13) 0.137(13) 0.012(10) -0.015(10) 0.103(11)
C3 0.186(14) 0.180(14) 0.130(13) 0.011(10) -0.004(10) 0.090(11)
C4 0.180(14) 0.175(13) 0.132(13) 0.005(10) 0.001(10) 0.115(11)
C5 0.206(19) 0.222(19) 0.142(17) -0.032(15) -0.017(15) 0.079(17)

loop_
_atom_type_symbol
_atom_type_description
_atom_type_scat_dispersion_real
_atom_type_scat_dispersion_imag
_atom_type_scat_source
C C 0.0181 0.0091 'International Tables Vol C Tables 4.2.6.8 and 6.1.1.4'
H H 0.0000 0.0000 'International Tables Vol C Tables 4.2.6.8 and 6.1.1.4'
Br Br -0.6763 1.2805 'International Tables Vol C Tables 4.2.6.8 and 6.1.1.4'
N N 0.0311 0.0180 'International Tables Vol C Tables 4.2.6.8 and 6.1.1.4'
Sb Sb -0.0562 5.8946 'International Tables Vol C Tables 4.2.6.8 and 6.1.1.4'

loop_
_geom_angle_atom_site_label_1
_geom_angle_atom_site_label_2
_geom_angle_atom_site_label_3
_geom_angle
_geom_angle_site_symmetry_1
_geom_angle_site_symmetry_3
Br1 Sb1 Br1 92.91(7) 2_765 3_675
Br1 Sb1 Br1 92.91(7) 2_765 .
Br1 Sb1 Br1 92.91(7) 3_675 .
C1 N1 C4 104.6(18) . .
C1 N1 C5 93(3) . .
C4 N1 C5 98(2) . .
C1 N1 H1C 118.9 . .
C4 N1 H1C 118.9 . .
C5 N1 H1C 118.9 . .
N1 C1 C2 108(2) . .
N1 C1 H1A 110.2 . .
C2 C1 H1A 110.2 . .
N1 C1 H1B 110.2 . .
C2 C1 H1B 110.2 . .
H1A C1 H1B 108.5 . .
C3 C2 C1 110(2) . .
C3 C2 H2A 109.6 . .
C1 C2 H2A 109.6 . .
C3 C2 H2B 109.6 . .
C1 C2 H2B 109.6 . .
H2A C2 H2B 108.1 . .
C2 C3 C4 105(2) . .
C2 C3 H3A 110.7 . .
C4 C3 H3A 110.7 . .
C2 C3 H3B 110.7 . .
C4 C3 H3B 110.7 . .
H3A C3 H3B 108.8 . .
C3 C4 N1 112(2) . .
C3 C4 H4A 109.3 . .
N1 C4 H4A 109.3 . .
C3 C4 H4B 109.3 . .
N1 C4 H4B 109.3 . .
H4A C4 H4B 107.9 . .
N1 C5 H5A 109.5 . .
N1 C5 H5B 109.5 . .
H5A C5 H5B 109.5 . .
N1 C5 H5C 109.5 . .
H5A C5 H5C 109.5 . .
H5B C5 H5C 109.5 . .

loop_
_geom_bond_atom_site_label_1
_geom_bond_atom_site_label_2
_geom_bond_distance
_geom_bond_site_symmetry_2
Sb1 Br1 2.5973(13) 2_765
Sb1 Br1 2.5973(13) 3_675
Sb1 Br1 2.5973(13) .
Br2 Br2 0.789(4) 6
N1 C1 1.480(18) .
N1 C4 1.491(17) .
N1 C5 1.509(18) .
N1 H1C 0.9300 .
C1 C2 1.500(18) .
C1 H1A 0.9900 .
C1 H1B 0.9900 .
C2 C3 1.437(18) .
C2 H2A 0.9900 .
C2 H2B 0.9900 .
C3 C4 1.475(18) .
C3 H3A 0.9900 .
C3 H3B 0.9900 .
C4 H4A 0.9900 .
C4 H4B 0.9900 .
C5 H5A 0.9800 .
C5 H5B 0.9800 .
C5 H5C 0.9800 .

loop_
_geom_hbond_atom_site_label_D
_geom_hbond_atom_site_label_H
_geom_hbond_atom_site_label_A
_geom_hbond_distance_DH
_geom_hbond_distance_HA
_geom_hbond_distance_DA
_geom_hbond_angle_DHA
_geom_hbond_site_symmetry_A
N1 H1C Br2 0.93 2.75 3.50(2) 139.0 5_765
C1 H1A Br2 0.99 2.44 3.31(4) 145.6 3_675
C2 H2A Br1 0.99 3.07 3.70(3) 122.1 30_665
C3 H3A Br1 0.99 2.80 3.61(3) 139.3 .
N1 H1C Br2 0.93 2.75 3.50(2) 139.0 5_765
C1 H1A Br2 0.99 2.44 3.31(4) 145.6 3_675
C2 H2A Br1 0.99 3.07 3.70(3) 122.1 30_665
C3 H3A Br1 0.99 2.80 3.61(3) 139.3 .
